data_4100578
_journal_name_full 'Journal of the American Chemical Society'
_journal_year 2005
_chemical_formula_sum 'C17 H22 I N O'
_chemical_formula_weight 383.26
_space_group_IT_number 19
_symmetry_cell_setting orthorhombic
_symmetry_space_group_name_Hall 'P 2ac 2ab'
_symmetry_space_group_name_H-M 'P 21 21 21'
_cell_angle_alpha 90.00
_cell_angle_beta 90.00
_cell_angle_gamma 90.00
_cell_formula_units_Z 4
_cell_length_a 9.166(2)
_cell_length_b 10.794(3)
_cell_length_c 17.987(4)
_cell_measurement_temperature 295(2)
_cell_volume 1779.6(7)
_diffrn_ambient_temperature 295(2)
_exptl_crystal_density_diffrn 1.430
_cod_depositor_comments
;
The following automatic conversions were performed:
'_symmetry_cell_setting' value 'Orthorhombic' changed to 'orthorhombic'
according to '/home/saulius/struct/CIF-dictionaries/cif_core.dic'
dictionary named 'cif_core.dic' version 2.4.1 from 2010-06-29.

Automatic conversion script
Id: cif_fix_enum 1527 2010-12-29 10:47:43Z saulius 
;
_cod_database_code 4100578

loop_
_symmetry_equiv_pos_as_xyz
'x, y, z'
'-x+1/2, -y, z+1/2'
'-x, y+1/2, -z+1/2'
'x+1/2, -y+1/2, -z'

loop_
_atom_site_label
_atom_site_type_symbol
_atom_site_fract_x
_atom_site_fract_y
_atom_site_fract_z
_atom_site_U_iso_or_equiv
_atom_site_adp_type
_atom_site_occupancy
_atom_site_symmetry_multiplicity
_atom_site_calc_flag
_atom_site_refinement_flags
_atom_site_disorder_assembly
_atom_site_disorder_group
I1 I 0.84204(6) 1.12850(5) 0.17685(3) 0.0622(2) Uani 1 1 d . . .
O1 O 1.1184(6) 0.7858(6) 0.1860(4) 0.0695(16) Uani 1 1 d . . .
N1 N 0.9155(7) 0.8426(6) 0.1200(3) 0.0509(15) Uani 1 1 d . . .
C1 C 0.7333(9) 1.0586(9) -0.0562(5) 0.063(2) Uani 1 1 d . . .
C2 C 0.7678(11) 0.9307(10) -0.0667(5) 0.071(2) Uani 1 1 d . . .
H2 H 0.7506 0.8932 -0.1124 0.085 Uiso 1 1 calc R . .
C3 C 0.8274(9) 0.8622(8) -0.0084(4) 0.0580(17) Uani 1 1 d . . .
H3 H 0.8515 0.7795 -0.0161 0.070 Uiso 1 1 calc R . .
C4 C 0.8516(8) 0.9154(6) 0.0616(4) 0.0496(15) Uani 1 1 d . . .
C5 C 0.8132(8) 1.0403(7) 0.0704(4) 0.0492(17) Uani 1 1 d . . .
C6 C 0.7553(8) 1.1101(8) 0.0129(5) 0.060(2) Uani 1 1 d . . .
H6 H 0.7309 1.1926 0.0210 0.073 Uiso 1 1 calc R . .
C8 C 1.0630(8) 0.8492(7) 0.1370(4) 0.0519(18) Uani 1 1 d . . .
C9 C 1.1530(10) 0.9386(8) 0.0922(4) 0.0585(18) Uani 1 1 d . . .
H9 H 1.1101 0.9827 0.0536 0.070 Uiso 1 1 calc R . .
C10 C 1.2934(9) 0.9550(10) 0.1077(5) 0.068(2) Uani 1 1 d . . .
H10 H 1.3317 0.9098 0.1471 0.082 Uiso 1 1 calc R . .
C11 C 1.3969(12) 1.0407(12) 0.0666(7) 0.088(3) Uani 1 1 d . . .
H11A H 1.4825 0.9956 0.0521 0.133 Uiso 1 1 calc R . .
H11B H 1.4242 1.1080 0.0986 0.133 Uiso 1 1 calc R . .
H11C H 1.3494 1.0729 0.0231 0.133 Uiso 1 1 calc R . .
C12 C 0.6708(15) 1.1366(13) -0.1190(7) 0.103(4) Uani 1 1 d . . .
H12A H 0.6891 1.2226 -0.1092 0.155 Uiso 1 1 calc R . .
H12B H 0.5675 1.1229 -0.1223 0.155 Uiso 1 1 calc R . .
H12C H 0.7162 1.1135 -0.1650 0.155 Uiso 1 1 calc R . .
C13 C 0.8261(9) 0.7500(7) 0.1617(4) 0.0569(18) Uani 1 1 d . . .
H13 H 0.8632 0.7484 0.2128 0.068 Uiso 1 1 calc R . .
C15 C 0.6635(10) 0.7833(10) 0.1661(6) 0.072(2) Uani 1 1 d . . .
H15A H 0.6528 0.8650 0.1879 0.087 Uiso 1 1 calc R . .
H15B H 0.6228 0.7857 0.1163 0.087 Uiso 1 1 calc R . .
C16 C 0.5807(13) 0.6905(12) 0.2121(7) 0.089(3) Uani 1 1 d . . .
H16A H 0.4777 0.7111 0.2110 0.107 Uiso 1 1 calc R . .
H16B H 0.6133 0.6960 0.2633 0.107 Uiso 1 1 calc R . .
C17 C 0.6012(13) 0.5552(12) 0.1843(8) 0.096(4) Uani 1 1 d . . .
H17A H 0.5560 0.4984 0.2192 0.115 Uiso 1 1 calc R . .
H17B H 0.5536 0.5453 0.1365 0.115 Uiso 1 1 calc R . .
C18 C 0.7588(13) 0.5254(10) 0.1771(8) 0.093(3) Uani 1 1 d . . .
H18A H 0.7689 0.4441 0.1546 0.112 Uiso 1 1 calc R . .
H18B H 0.8020 0.5218 0.2262 0.112 Uiso 1 1 calc R . .
C19 C 0.8412(11) 0.6183(8) 0.1309(6) 0.072(2) Uani 1 1 d . . .
H19A H 0.8047 0.6162 0.0803 0.087 Uiso 1 1 calc R . .
H19B H 0.9436 0.5956 0.1297 0.087 Uiso 1 1 calc R . .

loop_
_atom_site_aniso_label
_atom_site_aniso_U_11
_atom_site_aniso_U_22
_atom_site_aniso_U_33
_atom_site_aniso_U_23
_atom_site_aniso_U_13
_atom_site_aniso_U_12
I1 0.0706(3) 0.0498(3) 0.0662(3) -0.0077(2) 0.0029(3) -0.0030(3)
O1 0.065(3) 0.072(4) 0.072(4) 0.020(3) -0.011(3) 0.002(3)
N1 0.050(3) 0.045(4) 0.057(3) 0.004(3) -0.002(3) -0.005(3)
C1 0.050(4) 0.073(6) 0.064(5) 0.022(4) -0.006(4) -0.010(4)
C2 0.075(6) 0.085(7) 0.053(4) 0.008(4) -0.008(4) -0.009(5)
C3 0.066(4) 0.049(4) 0.059(4) 0.001(3) -0.001(4) -0.004(5)
C4 0.049(4) 0.042(3) 0.058(4) 0.003(3) -0.003(3) 0.001(3)
C5 0.054(4) 0.052(4) 0.042(3) -0.011(3) 0.000(3) -0.005(3)
C6 0.058(4) 0.050(5) 0.074(5) 0.013(4) -0.010(4) -0.002(4)
C8 0.046(4) 0.050(5) 0.060(4) -0.004(3) 0.000(3) 0.003(3)
C9 0.049(4) 0.059(4) 0.068(5) 0.010(3) -0.004(4) -0.002(4)
C10 0.056(5) 0.072(6) 0.077(5) -0.010(5) -0.002(4) 0.000(4)
C11 0.067(6) 0.096(8) 0.102(8) -0.009(7) 0.021(6) -0.020(6)
C12 0.104(8) 0.105(9) 0.100(7) 0.046(7) -0.028(7) 0.007(10)
C13 0.062(5) 0.042(4) 0.066(5) 0.006(3) -0.002(4) -0.004(4)
C15 0.058(4) 0.076(6) 0.083(6) 0.011(5) 0.012(5) -0.002(5)
C16 0.076(6) 0.095(8) 0.096(8) 0.021(6) 0.015(6) -0.015(6)
C17 0.089(7) 0.093(8) 0.106(8) 0.043(8) -0.014(7) -0.033(6)
C18 0.096(7) 0.060(6) 0.124(9) 0.021(7) -0.015(8) -0.013(5)
C19 0.073(5) 0.047(4) 0.098(6) 0.007(5) -0.010(5) -0.002(5)

loop_
_geom_bond_atom_site_label_1
_geom_bond_atom_site_label_2
_geom_bond_distance
_geom_bond_site_symmetry_2
_geom_bond_publ_flag
I1 C5 2.154(6) . ?
O1 C8 1.226(9) . ?
N1 C8 1.388(10) . ?
N1 C4 1.436(9) . ?
N1 C13 1.495(9) . ?
C1 C6 1.375(12) . ?
C1 C2 1.429(14) . ?
C1 C12 1.521(12) . ?
C2 C3 1.395(12) . ?
C3 C4 1.401(10) . ?
C4 C5 1.403(10) . ?
C5 C6 1.386(11) . ?
C8 C9 1.504(12) . ?
C9 C10 1.329(13) . ?
C10 C11 1.517(14) . ?
C13 C19 1.532(12) . ?
C13 C15 1.536(12) . ?
C15 C16 1.505(14) . ?
C16 C17 1.554(18) . ?
C17 C18 1.486(19) . ?
C18 C19 1.505(14) . ?

loop_
_cod_related_entry_id
_cod_related_entry_database
_cod_related_entry_code
1 ChemSpider 30659941
